data_4101466
loop_
_publ_author_name
'Christmann, Ute'
'Pantazis, Dimitrios A'
'Benet-Buchholz, Jordi'
'McGrady, John E'
'Maseras, Feliu'
'Vilar, Ram\'on'

_publ_contact_author
;
    Dr. Benet-Buchholz, Jordi
    Institut Catal\`a d'Investigaci\'o Qu\'imica (ICIQ)    
    X-ray Diffraction Unit
    Avgda. Pa\=isos Catalans 16
    E-43007 Tarragona, Spain
;
_publ_section_title
;
 Experimental and theoretical investigations of new dinuclear palladium
 complexes as precatalysts for the amination of aryl chlorides.
;
_journal_issue 19
_journal_name_full 'Journal of the American Chemical Society'
_journal_page_first 6376
_journal_page_last 6390
_journal_paper_doi 10.1021/ja057825z
_journal_volume 128
_journal_year 2006
_chemical_formula_sum 'C44 H58 Cl8 P2 Pd2'
_chemical_formula_weight 1145.24
_chemical_name_systematic
;

 ?

;
_space_group_IT_number 2
_symmetry_cell_setting triclinic
_symmetry_space_group_name_Hall '-P 1'
_symmetry_space_group_name_H-M 'P -1'
_atom_sites_solution_hydrogens geom
_atom_sites_solution_primary direct
_atom_sites_solution_secondary difmap
_audit_creation_method SHELXL-97
_cell_angle_alpha 98.5790(10)
_cell_angle_beta 96.1780(10)
_cell_angle_gamma 94.4450(10)
_cell_formula_units_Z 1
_cell_length_a 9.3825(4)
_cell_length_b 11.4433(4)
_cell_length_c 11.5409(5)
_cell_measurement_reflns_used 5582
_cell_measurement_temperature 100(2)
_cell_measurement_theta_max 39.54
_cell_measurement_theta_min 2.75
_cell_volume 1212.60(9)
_computing_cell_refinement 'Bruker-Nonius Apex v1.0-22 2002'
_computing_data_collection 'Bruker-Nonius Apex v1.0-22 2002'
_computing_data_reduction 'SAINT+ Version 7.06A Bruker-Nonius, 2004'
_computing_molecular_graphics 'Shelxtl Version 6.12 (Sheldrick, 2001)'
_computing_publication_material 'Shelxtl Version 6.12 (Sheldrick, 2001)'
_computing_structure_refinement 'Shelxtl Version 6.12 (Sheldrick, 2001)'
_computing_structure_solution 'Shelxtl Version 6.12 (Sheldrick, 2001)'
_diffrn_ambient_temperature 100(2)
_diffrn_detector_area_resol_mean 512
_diffrn_detector_type '4K CCD area detector APEX II'
_diffrn_measured_fraction_theta_full 0.762
_diffrn_measured_fraction_theta_max 0.762
_diffrn_measurement_device_type 'Kappa 4-axis goniometer bruker-nonius'
_diffrn_measurement_method
;
 Fullsphere data collection, phi and omega scans
;
_diffrn_radiation_monochromator 'Multilayer Montel 200 mirrors'
_diffrn_radiation_type MoK\a
_diffrn_radiation_wavelength 0.71073
_diffrn_reflns_av_R_equivalents 0.0241
_diffrn_reflns_av_sigmaI/netI 0.0334
_diffrn_reflns_limit_h_max 16
_diffrn_reflns_limit_h_min -15
_diffrn_reflns_limit_k_max 20
_diffrn_reflns_limit_k_min -20
_diffrn_reflns_limit_l_max 17
_diffrn_reflns_limit_l_min -18
_diffrn_reflns_number 25057
_diffrn_reflns_theta_full 39.72
_diffrn_reflns_theta_max 39.72
_diffrn_reflns_theta_min 3.26
_diffrn_source 'rotating anode X-ray tube'
_diffrn_source_current 90
_diffrn_source_power 50
_diffrn_source_size '3 mm x 0.3 mm fine focus'
_diffrn_source_type 'Bruker-Nonius FR 591'
_exptl_absorpt_coefficient_mu 1.279
_exptl_absorpt_correction_T_max 1.0000
_exptl_absorpt_correction_T_min 0.5057
_exptl_absorpt_correction_type empirical
_exptl_absorpt_process_details
; 
 SADABS Version 2.1 2003 Bruker-Nonius
 Blessing, Acta Cryst. (1995) A51 33-38
;
_exptl_crystal_colour colorless
_exptl_crystal_density_diffrn 1.568
_exptl_crystal_density_method 'not measured'
_exptl_crystal_description plate
_exptl_crystal_F_000 580
_exptl_crystal_size_max 0.30
_exptl_crystal_size_mid 0.30
_exptl_crystal_size_min 0.08
_refine_diff_density_max 2.046
_refine_diff_density_min -0.861
_refine_diff_density_rms 0.100
_refine_ls_extinction_method none
_refine_ls_goodness_of_fit_ref 1.056
_refine_ls_hydrogen_treatment noref
_refine_ls_matrix_type full
_refine_ls_number_parameters 260
_refine_ls_number_reflns 11256
_refine_ls_number_restraints 0
_refine_ls_restrained_S_all 1.056
_refine_ls_R_factor_all 0.0342
_refine_ls_R_factor_gt 0.0301
_refine_ls_shift/su_max 0.003
_refine_ls_shift/su_mean 0.000
_refine_ls_structure_factor_coef Fsqd
_refine_ls_weighting_details 'calc w=1/[\s^2^(Fo^2^)+(0.0383P)^2^+0.2079P] where P=(Fo^2^+2Fc^2^)/3'
_refine_ls_weighting_scheme calc
_refine_ls_wR_factor_gt 0.0719
_refine_ls_wR_factor_ref 0.0739
_reflns_number_gt 10224
_reflns_number_total 11256
_reflns_threshold_expression >2sigma(I)
_cod_data_source_file ja057825zsi20060213_113623.cif
_cod_data_source_block uc240_0m
_cod_depositor_comments
;
The following automatic conversions were performed:
'_symmetry_cell_setting' value 'Triclinic' changed to 'triclinic'
according to '/home/saulius/struct/CIF-dictionaries/cif_core.dic'
dictionary named 'cif_core.dic' version 2.4.1 from 2010-06-29.

Automatic conversion script
Id: cif_fix_enum 1527 2010-12-29 10:47:43Z saulius 
;
_cod_original_sg_symbol_H-M P-1
_cod_database_code 4101466

loop_
_symmetry_equiv_pos_as_xyz
'x, y, z'
'-x, -y, -z'

loop_
_atom_site_label
_atom_site_type_symbol
_atom_site_fract_x
_atom_site_fract_y
_atom_site_fract_z
_atom_site_U_iso_or_equiv
_atom_site_adp_type
_atom_site_occupancy
_atom_site_symmetry_multiplicity
_atom_site_calc_flag
_atom_site_refinement_flags
C1 C 0.43946(13) 0.86003(9) 0.71058(13) 0.0138(2) Uani 1 1 d .
Cl1 Cl 0.32779(3) 0.44714(2) 0.47961(3) 0.01590(6) Uani 1 1 d .
P1 P 0.29412(3) 0.74193(2) 0.66697(3) 0.01284(6) Uani 1 1 d .
Pd1 Pd 0.458641(9) 0.633299(6) 0.588327(9) 0.01219(3) Uani 1 1 d .
C2 C 0.54747(13) 0.79099(9) 0.67128(13) 0.0139(2) Uani 1 1 d .
C3 C 0.69110(14) 0.83933(10) 0.68773(14) 0.0168(2) Uani 1 1 d .
H3 H 0.7654 0.7933 0.6626 0.020 Uiso 1 1 calc R
C4 C 0.72205(15) 0.95767(10) 0.74227(14) 0.0188(3) Uani 1 1 d .
H4 H 0.8191 0.9920 0.7552 0.023 Uiso 1 1 calc R
C5 C 0.61279(15) 1.02647(10) 0.77811(14) 0.0181(3) Uani 1 1 d .
H5 H 0.6373 1.1071 0.8131 0.022 Uiso 1 1 calc R
C6 C 0.46854(14) 0.97979(9) 0.76382(13) 0.0146(2) Uani 1 1 d .
C7 C 0.35538(15) 1.05584(10) 0.80373(13) 0.0164(2) Uani 1 1 d .
C8 C 0.30246(18) 1.04477(12) 0.91099(15) 0.0230(3) Uani 1 1 d .
H8 H 0.3424 0.9918 0.9588 0.028 Uiso 1 1 calc R
C9 C 0.1923(2) 1.11023(15) 0.94843(18) 0.0325(4) Uani 1 1 d .
H9 H 0.1554 1.1005 1.0203 0.039 Uiso 1 1 calc R
C10 C 0.1368(2) 1.18952(15) 0.88017(18) 0.0321(4) Uani 1 1 d .
H10 H 0.0606 1.2337 0.9046 0.039 Uiso 1 1 calc R
C11 C 0.19238(19) 1.20466(12) 0.77590(17) 0.0265(3) Uani 1 1 d .
H11 H 0.1552 1.2610 0.7310 0.032 Uiso 1 1 calc R
C12 C 0.30173(16) 1.13884(10) 0.73568(14) 0.0191(3) Uani 1 1 d .
C13 C 0.3537(2) 1.15368(12) 0.61891(16) 0.0255(3) Uani 1 1 d .
H13A H 0.4591 1.1579 0.6271 0.038 Uiso 1 1 calc R
H13B H 0.3221 1.2270 0.5948 0.038 Uiso 1 1 calc R
H13C H 0.3136 1.0858 0.5591 0.038 Uiso 1 1 calc R
C14 C 0.15181(14) 0.77938(10) 0.55727(14) 0.0167(2) Uani 1 1 d .
C15 C 0.22934(17) 0.81351(12) 0.45426(16) 0.0227(3) Uani 1 1 d .
H15A H 0.1584 0.8322 0.3926 0.034 Uiso 1 1 calc R
H15B H 0.2804 0.7470 0.4217 0.034 Uiso 1 1 calc R
H15C H 0.2985 0.8831 0.4830 0.034 Uiso 1 1 calc R
C16 C 0.06864(15) 0.88366(11) 0.60437(16) 0.0224(3) Uani 1 1 d .
H16A H -0.0008 0.9006 0.5407 0.034 Uiso 1 1 calc R
H16B H 0.1364 0.9541 0.6333 0.034 Uiso 1 1 calc R
H16C H 0.0173 0.8627 0.6691 0.034 Uiso 1 1 calc R
C17 C 0.04604(16) 0.66833(11) 0.51213(17) 0.0242(3) Uani 1 1 d .
H17A H -0.0108 0.6512 0.5751 0.036 Uiso 1 1 calc R
H17B H 0.1000 0.6006 0.4884 0.036 Uiso 1 1 calc R
H17C H -0.0185 0.6825 0.4441 0.036 Uiso 1 1 calc R
C18 C 0.22762(15) 0.68646(11) 0.79865(14) 0.0193(3) Uani 1 1 d .
C19 C 0.10226(19) 0.75026(14) 0.84567(17) 0.0278(4) Uani 1 1 d .
H19A H 0.0820 0.7240 0.9198 0.042 Uiso 1 1 calc R
H19B H 0.0164 0.7313 0.7874 0.042 Uiso 1 1 calc R
H19C H 0.1285 0.8362 0.8598 0.042 Uiso 1 1 calc R
C20 C 0.1797(2) 0.55226(12) 0.76347(17) 0.0274(4) Uani 1 1 d .
H20A H 0.1523 0.5198 0.8327 0.041 Uiso 1 1 calc R
H20B H 0.2593 0.5113 0.7334 0.041 Uiso 1 1 calc R
H20C H 0.0970 0.5406 0.7020 0.041 Uiso 1 1 calc R
C21 C 0.35625(19) 0.70216(13) 0.89421(16) 0.0246(3) Uani 1 1 d .
H21A H 0.3837 0.7870 0.9215 0.037 Uiso 1 1 calc R
H21B H 0.4374 0.6654 0.8619 0.037 Uiso 1 1 calc R
H21C H 0.3303 0.6642 0.9607 0.037 Uiso 1 1 calc R
C1M C 0.2910(2) 0.53073(15) 0.19521(18) 0.0308(4) Uani 1 1 d .
H1M H 0.2868 0.5085 0.2754 0.037 Uiso 1 1 calc R
Cl1M Cl 0.15253(6) 0.62353(4) 0.16716(5) 0.03657(11) Uani 1 1 d .
Cl2M Cl 0.26355(6) 0.40063(4) 0.08982(7) 0.04751(15) Uani 1 1 d .
Cl3M Cl 0.46044(5) 0.60624(4) 0.19162(6) 0.04152(12) Uani 1 1 d .

loop_
_atom_site_aniso_label
_atom_site_aniso_U_11
_atom_site_aniso_U_22
_atom_site_aniso_U_33
_atom_site_aniso_U_23
_atom_site_aniso_U_13
_atom_site_aniso_U_12
C1 0.0124(4) 0.0140(4) 0.0152(7) 0.0021(4) 0.0027(5) 0.0008(3)
Cl1 0.01202(11) 0.01420(9) 0.02133(18) 0.00065(9) 0.00450(12) 0.00106(8)
P1 0.01073(12) 0.01283(10) 0.01557(19) 0.00282(10) 0.00363(12) 0.00108(8)
Pd1 0.01060(4) 0.01159(3) 0.01492(6) 0.00229(3) 0.00345(3) 0.00146(2)
C2 0.0119(4) 0.0146(4) 0.0153(7) 0.0026(4) 0.0022(5) 0.0008(3)
C3 0.0125(5) 0.0179(4) 0.0199(8) 0.0022(4) 0.0030(5) 0.0004(3)
C4 0.0150(5) 0.0184(4) 0.0219(8) 0.0018(4) 0.0015(5) -0.0021(4)
C5 0.0170(5) 0.0150(4) 0.0211(8) 0.0006(4) 0.0010(5) -0.0009(4)
C6 0.0154(5) 0.0140(4) 0.0140(7) 0.0023(4) 0.0004(5) 0.0019(3)
C7 0.0171(5) 0.0149(4) 0.0167(7) 0.0006(4) 0.0012(5) 0.0028(3)
C8 0.0269(7) 0.0252(5) 0.0185(9) 0.0036(5) 0.0050(7) 0.0097(5)
C9 0.0374(9) 0.0391(8) 0.0243(10) 0.0030(7) 0.0123(9) 0.0174(7)
C10 0.0327(8) 0.0354(7) 0.0296(11) -0.0005(6) 0.0063(8) 0.0193(6)
C11 0.0298(7) 0.0211(5) 0.0284(10) 0.0013(5) -0.0002(7) 0.0110(5)
C12 0.0224(6) 0.0148(4) 0.0196(8) 0.0013(4) 0.0006(6) 0.0033(4)
C13 0.0335(8) 0.0198(5) 0.0256(9) 0.0083(5) 0.0071(7) 0.0034(5)
C14 0.0124(4) 0.0161(4) 0.0214(8) 0.0037(4) 0.0001(5) 0.0010(3)
C15 0.0226(6) 0.0263(5) 0.0199(9) 0.0080(5) 0.0004(6) 0.0022(5)
C16 0.0156(5) 0.0181(4) 0.0336(10) 0.0043(5) 0.0015(6) 0.0044(4)
C17 0.0179(6) 0.0174(4) 0.0345(10) 0.0022(5) -0.0034(6) -0.0020(4)
C18 0.0185(5) 0.0214(4) 0.0204(8) 0.0066(4) 0.0089(6) 0.0024(4)
C19 0.0236(7) 0.0370(7) 0.0269(10) 0.0069(6) 0.0146(7) 0.0078(5)
C20 0.0324(8) 0.0217(5) 0.0309(10) 0.0105(5) 0.0117(8) -0.0027(5)
C21 0.0275(7) 0.0304(6) 0.0186(9) 0.0096(5) 0.0052(7) 0.0052(5)
C1M 0.0324(8) 0.0335(7) 0.0264(11) 0.0111(6) -0.0035(8) 0.0000(6)
Cl1M 0.0334(2) 0.0439(2) 0.0352(3) 0.00837(18) 0.0090(2) 0.01066(17)
Cl2M 0.0327(2) 0.03151(18) 0.0715(5) -0.0046(2) -0.0042(3) -0.00028(16)
Cl3M 0.0288(2) 0.03740(19) 0.0541(4) 0.0108(2) -0.0136(2) -0.00474(16)

loop_
_atom_type_symbol
_atom_type_description
_atom_type_scat_dispersion_real
_atom_type_scat_dispersion_imag
_atom_type_scat_source
C C 0.0033 0.0016 'International Tables Vol C Tables 4.2.6.8 and 6.1.1.4'
H H 0.0000 0.0000 'International Tables Vol C Tables 4.2.6.8 and 6.1.1.4'
P P 0.1023 0.0942 'International Tables Vol C Tables 4.2.6.8 and 6.1.1.4'
Cl Cl 0.1484 0.1585 'International Tables Vol C Tables 4.2.6.8 and 6.1.1.4'
Pd Pd -0.9988 1.0072 'International Tables Vol C Tables 4.2.6.8 and 6.1.1.4'

loop_
_geom_angle_atom_site_label_1
_geom_angle_atom_site_label_2
_geom_angle_atom_site_label_3
_geom_angle
_geom_angle_site_symmetry_1
_geom_angle_site_symmetry_3
C2 C1 C6 122.54(11) . .
C2 C1 P1 95.07(8) . .
C6 C1 P1 142.39(9) . .
Pd1 Cl1 Pd1 94.537(11) 2_666 .
C1 P1 C14 112.69(6) . .
C1 P1 C18 111.63(7) . .
C14 P1 C18 115.27(6) . .
C1 P1 Pd1 86.29(4) . .
C14 P1 Pd1 114.43(4) . .
C18 P1 Pd1 113.16(4) . .
C2 Pd1 P1 68.69(3) . .
C2 Pd1 Cl1 99.02(3) . 2_666
P1 Pd1 Cl1 167.709(12) . 2_666
C2 Pd1 Cl1 174.48(4) . .
P1 Pd1 Cl1 106.792(11) . .
Cl1 Pd1 Cl1 85.463(11) 2_666 .
C3 C2 C1 120.14(11) . .
C3 C2 Pd1 130.19(8) . .
C1 C2 Pd1 109.57(9) . .
C2 C3 C4 117.98(11) . .
C3 C4 C5 121.27(12) . .
C6 C5 C4 121.82(11) . .
C5 C6 C1 116.21(10) . .
C5 C6 C7 120.20(11) . .
C1 C6 C7 123.60(11) . .
C8 C7 C12 119.64(12) . .
C8 C7 C6 119.33(12) . .
C12 C7 C6 121.03(12) . .
C9 C8 C7 120.94(15) . .
C10 C9 C8 119.46(15) . .
C9 C10 C11 120.08(14) . .
C10 C11 C12 121.51(15) . .
C11 C12 C7 118.29(13) . .
C11 C12 C13 119.72(14) . .
C7 C12 C13 121.92(12) . .
C17 C14 C16 109.74(11) . .
C17 C14 C15 109.16(13) . .
C16 C14 C15 108.52(11) . .
C17 C14 P1 108.86(9) . .
C16 C14 P1 114.28(11) . .
C15 C14 P1 106.12(9) . .
C21 C18 C19 110.14(13) . .
C21 C18 C20 108.46(13) . .
C19 C18 C20 109.23(12) . .
C21 C18 P1 106.57(9) . .
C19 C18 P1 114.27(10) . .
C20 C18 P1 107.99(10) . .
Cl3M C1M Cl2M 110.66(10) . .
Cl3M C1M Cl1M 110.28(9) . .
Cl2M C1M Cl1M 109.45(12) . .

loop_
_geom_bond_atom_site_label_1
_geom_bond_atom_site_label_2
_geom_bond_distance
_geom_bond_site_symmetry_2
C1 C2 1.4047(15) .
C1 C6 1.4089(16) .
C1 P1 1.8174(12) .
Cl1 Pd1 2.4261(3) 2_666
Cl1 Pd1 2.4668(3) .
P1 C14 1.8590(16) .
P1 C18 1.8794(13) .
P1 Pd1 2.2392(3) .
Pd1 C2 1.9868(12) .
Pd1 Cl1 2.4261(3) 2_666
C2 C3 1.3986(17) .
C3 C4 1.3999(18) .
C4 C5 1.4004(18) .
C5 C6 1.3993(18) .
C6 C7 1.4919(16) .
C7 C8 1.402(2) .
C7 C12 1.408(2) .
C8 C9 1.392(2) .
C9 C10 1.383(3) .
C10 C11 1.391(3) .
C11 C12 1.3977(19) .
C12 C13 1.510(2) .
C14 C17 1.5385(19) .
C14 C16 1.5397(17) .
C14 C15 1.5413(19) .
C18 C21 1.525(3) .
C18 C19 1.5373(19) .
C18 C20 1.5470(19) .
C1M Cl3M 1.7571(18) .
C1M Cl2M 1.759(2) .
C1M Cl1M 1.7739(19) .

loop_
_geom_torsion_atom_site_label_1
_geom_torsion_atom_site_label_2
_geom_torsion_atom_site_label_3
_geom_torsion_atom_site_label_4
_geom_torsion
_geom_torsion_site_symmetry_1
_geom_torsion_site_symmetry_4
C2 C1 P1 C14 -119.76(9) . .
C6 C1 P1 C14 60.63(19) . .
C2 C1 P1 C18 108.67(9) . .
C6 C1 P1 C18 -70.93(19) . .
C2 C1 P1 Pd1 -4.79(8) . .
C6 C1 P1 Pd1 175.60(18) . .
C1 P1 Pd1 C2 3.62(6) . .
C14 P1 Pd1 C2 116.89(6) . .
C18 P1 Pd1 C2 -108.34(7) . .
C1 P1 Pd1 Cl1 2.49(8) . 2_666
C14 P1 Pd1 Cl1 115.76(7) . 2_666
C18 P1 Pd1 Cl1 -109.47(8) . 2_666
C1 P1 Pd1 Cl1 -173.03(5) . .
C14 P1 Pd1 Cl1 -59.76(4) . .
C18 P1 Pd1 Cl1 75.01(6) . .
Pd1 Cl1 Pd1 C2 144.5(4) 2_666 .
Pd1 Cl1 Pd1 P1 179.045(12) 2_666 .
Pd1 Cl1 Pd1 Cl1 0.0 2_666 2_666
C6 C1 C2 C3 2.1(2) . .
P1 C1 C2 C3 -177.62(12) . .
C6 C1 C2 Pd1 -174.56(11) . .
P1 C1 C2 Pd1 5.73(10) . .
P1 Pd1 C2 C3 178.82(15) . .
Cl1 Pd1 C2 C3 -1.42(14) 2_666 .
Cl1 Pd1 C2 C3 -145.6(3) . .
P1 Pd1 C2 C1 -4.97(8) . .
Cl1 Pd1 C2 C1 174.79(9) 2_666 .
Cl1 Pd1 C2 C1 30.6(4) . .
C1 C2 C3 C4 -1.0(2) . .
Pd1 C2 C3 C4 174.91(11) . .
C2 C3 C4 C5 -0.8(2) . .
C3 C4 C5 C6 1.5(2) . .
C4 C5 C6 C1 -0.5(2) . .
C4 C5 C6 C7 179.69(14) . .
C2 C1 C6 C5 -1.3(2) . .
P1 C1 C6 C5 178.19(14) . .
C2 C1 C6 C7 178.50(13) . .
P1 C1 C6 C7 -2.0(3) . .
C5 C6 C7 C8 -101.14(16) . .
C1 C6 C7 C8 79.0(2) . .
C5 C6 C7 C12 78.5(2) . .
C1 C6 C7 C12 -101.36(16) . .
C12 C7 C8 C9 3.4(3) . .
C6 C7 C8 C9 -177.01(16) . .
C7 C8 C9 C10 -1.6(3) . .
C8 C9 C10 C11 -0.9(3) . .
C9 C10 C11 C12 1.8(3) . .
C10 C11 C12 C7 -0.1(3) . .
C10 C11 C12 C13 176.91(17) . .
C8 C7 C12 C11 -2.5(2) . .
C6 C7 C12 C11 177.91(14) . .
C8 C7 C12 C13 -179.36(15) . .
C6 C7 C12 C13 1.0(2) . .
C1 P1 C14 C17 171.67(9) . .
C18 P1 C14 C17 -58.60(11) . .
Pd1 P1 C14 C17 75.19(9) . .
C1 P1 C14 C16 -65.26(10) . .
C18 P1 C14 C16 64.47(10) . .
Pd1 P1 C14 C16 -161.73(7) . .
C1 P1 C14 C15 54.29(10) . .
C18 P1 C14 C15 -175.98(8) . .
Pd1 P1 C14 C15 -42.18(9) . .
C1 P1 C18 C21 -30.55(10) . .
C14 P1 C18 C21 -160.79(8) . .
Pd1 P1 C18 C21 64.83(9) . .
C1 P1 C18 C19 91.33(13) . .
C14 P1 C18 C19 -38.91(14) . .
Pd1 P1 C18 C19 -173.29(11) . .
C1 P1 C18 C20 -146.92(11) . .
C14 P1 C18 C20 82.84(12) . .
Pd1 P1 C18 C20 -51.53(12) . .
